data_2201764
loop_
_publ_author_name
'Kolitsch, Uwe'
'Tillmanns, Ekkehart'

_publ_section_title
;
Bi~3~ScMo~2~O~12~: the difference from Bi~3~FeMo~2~O~12~
;
_journal_name_full 'Acta Crystallographica, Section E'
_journal_page_first i43
_journal_page_last i46
_journal_paper_doi 10.1107/S160053680300374X
_journal_volume 59
_journal_year 2003
_chemical_formula_iupac 'Bi3.04 Sc0.96 Mo2 O12'
_chemical_formula_structural 'Bi3.041 Sc0.959 Mo2 O12'
_chemical_formula_sum 'Bi3.041 Mo2 O12 Sc0.959'
_chemical_formula_weight 1055.78
_chemical_name_common 'bismuth scandium molybdate'
_space_group_IT_number 15
_symmetry_cell_setting monoclinic
_symmetry_space_group_name_Hall '-C 2yc'
_symmetry_space_group_name_H-M 'C 1 2/c 1'
_cell_angle_alpha 90.00
_cell_angle_beta 104.67(3)
_cell_angle_gamma 90.00
_cell_formula_units_Z 4
_cell_length_a 16.996(3)
_cell_length_b 11.601(2)
_cell_length_c 5.3190(10)
_cell_measurement_temperature 293(2)
_cell_volume 1014.6(3)
_diffrn_ambient_temperature 293(2)
_exptl_crystal_density_diffrn 6.912
_cod_original_sg_symbol_H-M 'C 2/c'
_cod_database_code 2201764

loop_
_symmetry_equiv_pos_as_xyz
'x, y, z'
'-x, y, -z+1/2'
'x+1/2, y+1/2, z'
'-x+1/2, y+1/2, -z+1/2'
'-x, -y, -z'
'x, -y, z-1/2'
'-x+1/2, -y+1/2, -z'
'x+1/2, -y+1/2, z-1/2'

loop_
_atom_site_label
_atom_site_fract_x
_atom_site_fract_y
_atom_site_fract_z
_atom_site_U_iso_or_equiv
_atom_site_adp_type
_atom_site_calc_flag
_atom_site_refinement_flags
_atom_site_occupancy
_atom_site_disorder_assembly
_atom_site_disorder_group
_atom_site_type_symbol
Bi1 0.154483(9) 0.881574(12) 0.42921(3) 0.00517(7) Uani d . 1 . . Bi
Bi2 0.0000 0.662245(17) 0.2500 0.00605(7) Uani d S 1 . . Bi
Sc 0.0000 0.09325(10) 0.2500 0.0063(3) Uani d SP 0.9589(17) . . Sc
Bi3 0.0000 0.09325(10) 0.2500 0.0063(3) Uani d SP 0.0411(17) . . Bi
Mo 0.16858(2) 0.37156(3) 0.42735(7) 0.00543(8) Uani d . 1 . . Mo
O1 0.08237(17) 0.0238(3) 0.5871(6) 0.0061(5) Uani d . 1 . . O
O2 0.05005(19) 0.2055(3) 0.0279(6) 0.0084(6) Uani d . 1 . . O
O3 0.2165(2) 0.2877(3) 0.2330(6) 0.0111(6) Uani d . 1 . . O
O4 0.11628(19) 0.2825(3) 0.6196(6) 0.0093(6) Uani d . 1 . . O
O5 0.0948(2) 0.4556(3) 0.2225(7) 0.0144(6) Uani d . 1 . . O
O6 0.2466(2) 0.4544(3) 0.6306(6) 0.0122(6) Uani d . 1 . . O

loop_
_atom_site_aniso_label
_atom_site_aniso_U_11
_atom_site_aniso_U_22
_atom_site_aniso_U_33
_atom_site_aniso_U_12
_atom_site_aniso_U_13
_atom_site_aniso_U_23
Bi1 0.00429(10) 0.00643(9) 0.00466(10) 0.00036(4) 0.00089(7) 0.00099(4)
Bi2 0.00514(11) 0.00476(11) 0.00849(11) 0.000 0.00216(8) 0.000
Sc 0.0037(5) 0.0133(5) 0.0022(5) 0.000 0.0010(3) 0.000
Bi3 0.0037(5) 0.0133(5) 0.0022(5) 0.000 0.0010(3) 0.000
Mo 0.00468(17) 0.00784(16) 0.00425(19) -0.00094(12) 0.00201(14) -0.00038(11)
O1 0.0044(13) 0.0079(12) 0.0055(12) 0.0000(10) 0.0005(10) -0.0011(10)
O2 0.0065(13) 0.0082(13) 0.0115(14) 0.0041(10) 0.0038(11) 0.0030(11)
O3 0.0098(14) 0.0120(14) 0.0129(15) -0.0007(12) 0.0055(12) -0.0027(11)
O4 0.0096(14) 0.0096(13) 0.0110(14) 0.0011(11) 0.0069(12) 0.0031(11)
O5 0.0158(16) 0.0144(15) 0.0124(14) 0.0028(13) 0.0027(12) 0.0014(12)
O6 0.0142(15) 0.0115(14) 0.0095(14) -0.0050(12) 0.0006(12) -0.0008(11)

loop_
_geom_bond_atom_site_label_1
_geom_bond_atom_site_label_2
_geom_bond_site_symmetry_2
_geom_bond_distance
_geom_bond_publ_flag
Bi1 O1 6_565 2.211(3) yes
Bi1 O2 6_566 2.218(3) yes
Bi1 O1 1_565 2.335(3) yes
Bi1 O4 6_565 2.492(3) yes
Bi1 O3 6_566 2.591(3) yes
Bi1 O6 7_566 2.612(3) yes
Bi1 O6 4_556 2.651(3) yes
Bi1 O3 4 2.775(3) yes
Bi2 O2 6_566 2.151(3) yes
Bi2 O2 5_565 2.151(3) ?
Bi2 O4 6_565 2.344(3) yes
Bi2 O4 5_566 2.344(3) ?
Bi2 O5 2 2.913(4) yes
Bi2 O5 . 2.913(4) ?
Bi2 O5 5_565 2.955(4) yes
Bi2 O5 6_566 2.955(4) ?
Sc O2 2 2.079(3) yes
Sc O2 . 2.079(3) ?
Sc O1 2 2.134(3) yes
Sc O1 . 2.134(3) ?
Sc O1 5_556 2.274(3) yes
Sc O1 6 2.274(3) ?
Sc O4 . 3.259(3) ?
Sc O4 2 3.259(3) ?
Mo O5 . 1.737(3) yes
Mo O3 . 1.762(3) yes
Mo O6 . 1.767(3) yes
Mo O4 . 1.834(3) yes
